data_4300645
_journal_name_full 'Inorganic Chemistry'
_journal_paper_doi 10.1021/ic051713r
_journal_year 2006
_chemical_formula_sum 'C52 H43 B F15 O P'
_chemical_formula_weight 1010.64
_space_group_IT_number 14
_symmetry_cell_setting monoclinic
_symmetry_space_group_name_Hall '-P 2ybc'
_symmetry_space_group_name_H-M 'P 1 21/c 1'
_cell_angle_alpha 90.00
_cell_angle_beta 103.1340(10)
_cell_angle_gamma 90.00
_cell_formula_units_Z 4
_cell_length_a 16.3017(14)
_cell_length_b 15.3950(13)
_cell_length_c 19.5528(17)
_cell_measurement_temperature 293(2)
_cell_volume 4778.7(7)
_diffrn_ambient_temperature 293(2)
_exptl_crystal_density_diffrn 1.405
_cod_original_sg_symbol_H-M 'P 21/c'
_cod_database_code 4300645

loop_
_symmetry_equiv_pos_as_xyz
'x, y, z'
'-x, y+1/2, -z+1/2'
'-x, -y, -z'
'x, -y-1/2, z-1/2'

loop_
_atom_site_label
_atom_site_type_symbol
_atom_site_fract_x
_atom_site_fract_y
_atom_site_fract_z
_atom_site_U_iso_or_equiv
_atom_site_adp_type
_atom_site_occupancy
_atom_site_symmetry_multiplicity
_atom_site_calc_flag
_atom_site_refinement_flags
_atom_site_disorder_assembly
_atom_site_disorder_group
P1 P 0.24841(5) 0.05091(6) 0.15322(5) 0.0518(3) Uani 1 1 d . . .
F1 F 0.08519(15) -0.38893(15) 0.11100(14) 0.0909(7) Uani 1 1 d . . .
F2 F 0.06721(18) -0.48195(17) 0.21942(17) 0.1216(10) Uani 1 1 d . . .
F3 F 0.1522(2) -0.44069(19) 0.35146(16) 0.1320(11) Uani 1 1 d . . .
F4 F 0.25567(19) -0.30022(18) 0.37163(14) 0.1123(9) Uani 1 1 d . . .
F5 F 0.27615(15) -0.20570(15) 0.26327(11) 0.0846(7) Uani 1 1 d . . .
F6 F 0.07364(14) -0.14772(15) -0.00763(11) 0.0798(6) Uani 1 1 d . . .
F7 F 0.02635(18) -0.2126(2) -0.13487(13) 0.1116(9) Uani 1 1 d . . .
F8 F 0.0857(2) -0.3680(2) -0.16713(14) 0.1462(13) Uani 1 1 d . . .
F9 F 0.1966(2) -0.45744(18) -0.06650(18) 0.1436(12) Uani 1 1 d . . .
F10 F 0.24348(16) -0.39491(14) 0.06372(14) 0.0951(7) Uani 1 1 d . . .
F11 F 0.26111(13) -0.11277(13) 0.02400(10) 0.0686(6) Uani 1 1 d . . .
F12 F 0.41592(15) -0.09135(16) 0.00669(13) 0.0940(7) Uani 1 1 d . . .
F13 F 0.54661(15) -0.17811(19) 0.08836(16) 0.1186(10) Uani 1 1 d . . .
F14 F 0.51581(16) -0.2960(2) 0.18284(17) 0.1304(11) Uani 1 1 d . . .
F15 F 0.36255(14) -0.32433(17) 0.19795(14) 0.1000(8) Uani 1 1 d . . .
O1 O 0.16961(12) -0.14345(13) 0.12836(11) 0.0515(6) Uani 1 1 d . . .
C1 C 0.2090(2) 0.1557(2) 0.12202(17) 0.0534(8) Uani 1 1 d . . .
C2 C 0.1519(2) 0.1652(2) 0.05643(18) 0.0576(9) Uani 1 1 d . . .
C3 C 0.1196(2) 0.2464(3) 0.0363(2) 0.0698(10) Uani 1 1 d . . .
H3A H 0.0825 0.2524 -0.0072 0.084 Uiso 1 1 calc R . .
C4 C 0.1397(3) 0.3182(3) 0.0774(2) 0.0767(11) Uani 1 1 d . . .
C5 C 0.1966(3) 0.3084(3) 0.1415(2) 0.0752(11) Uani 1 1 d . . .
H5A H 0.2115 0.3570 0.1699 0.090 Uiso 1 1 calc R . .
C6 C 0.2321(2) 0.2290(2) 0.16489(19) 0.0607(9) Uani 1 1 d . . .
C7 C 0.1248(2) 0.0932(3) 0.00421(18) 0.0742(11) Uani 1 1 d . . .
H7A H 0.0856 0.1155 -0.0362 0.111 Uiso 1 1 calc R . .
H7B H 0.0983 0.0480 0.0253 0.111 Uiso 1 1 calc R . .
H7C H 0.1732 0.0701 -0.0098 0.111 Uiso 1 1 calc R . .
C8 C 0.1012(3) 0.4063(3) 0.0546(3) 0.1154(17) Uani 1 1 d . . .
H8A H 0.0633 0.4012 0.0093 0.173 Uiso 1 1 calc R . .
H8B H 0.1451 0.4468 0.0518 0.173 Uiso 1 1 calc R . .
H8C H 0.0708 0.4266 0.0881 0.173 Uiso 1 1 calc R . .
C9 C 0.2939(3) 0.2238(3) 0.2344(2) 0.0805(12) Uani 1 1 d . . .
H9A H 0.3011 0.2804 0.2556 0.121 Uiso 1 1 calc R . .
H9B H 0.3471 0.2033 0.2275 0.121 Uiso 1 1 calc R . .
H9C H 0.2733 0.1844 0.2646 0.121 Uiso 1 1 calc R . .
C10 C 0.3625(2) 0.0429(2) 0.17532(19) 0.0566(9) Uani 1 1 d . . .
C11 C 0.4017(2) 0.0601(2) 0.1187(2) 0.0622(9) Uani 1 1 d . . .
C12 C 0.4878(2) 0.0477(3) 0.1304(2) 0.0762(11) Uani 1 1 d . . .
H12A H 0.5140 0.0604 0.0940 0.091 Uiso 1 1 calc R . .
C13 C 0.5365(2) 0.0180(3) 0.1920(3) 0.0797(12) Uani 1 1 d . . .
C14 C 0.4972(3) 0.0032(3) 0.2461(2) 0.0796(12) Uani 1 1 d . . .
H14A H 0.5297 -0.0158 0.2889 0.095 Uiso 1 1 calc R . .
C15 C 0.4111(2) 0.0153(2) 0.2402(2) 0.0674(10) Uani 1 1 d . . .
C16 C 0.3553(2) 0.0921(3) 0.0482(2) 0.0767(11) Uani 1 1 d . . .
H16A H 0.3941 0.0992 0.0183 0.115 Uiso 1 1 calc R . .
H16B H 0.3293 0.1469 0.0534 0.115 Uiso 1 1 calc R . .
H16C H 0.3127 0.0508 0.0276 0.115 Uiso 1 1 calc R . .
C17 C 0.6297(2) 0.0018(3) 0.2012(3) 0.1173(18) Uani 1 1 d . . .
H17A H 0.6462 0.0155 0.1583 0.176 Uiso 1 1 calc R . .
H17B H 0.6418 -0.0582 0.2127 0.176 Uiso 1 1 calc R . .
H17C H 0.6605 0.0378 0.2384 0.176 Uiso 1 1 calc R . .
C18 C 0.3788(3) -0.0002(3) 0.3057(2) 0.0904(13) Uani 1 1 d . . .
H18A H 0.4244 -0.0184 0.3431 0.136 Uiso 1 1 calc R . .
H18B H 0.3363 -0.0446 0.2967 0.136 Uiso 1 1 calc R . .
H18C H 0.3549 0.0525 0.3188 0.136 Uiso 1 1 calc R . .
C19 C 0.1954(2) 0.0146(2) 0.21958(18) 0.0580(9) Uani 1 1 d . . .
H19A H 0.2135 -0.0442 0.2332 0.070 Uiso 1 1 calc R . .
H19B H 0.2124 0.0513 0.2607 0.070 Uiso 1 1 calc R . .
C20 C 0.0992(2) 0.0158(3) 0.1962(2) 0.0605(10) Uani 1 1 d . . .
C21 C 0.0583(2) -0.0460(2) 0.13796(19) 0.0596(9) Uani 1 1 d . . .
H21A H -0.0018 -0.0467 0.1352 0.072 Uiso 1 1 calc R . .
H21B H 0.0667 -0.0231 0.0938 0.072 Uiso 1 1 calc R . .
C22 C 0.0900(2) -0.1381(2) 0.14547(19) 0.0577(9) Uani 1 1 d . . .
H22A H 0.0946 -0.1576 0.1934 0.069 Uiso 1 1 calc R . .
H22B H 0.0503 -0.1757 0.1146 0.069 Uiso 1 1 calc R . .
C23 C 0.1862(2) -0.2951(2) 0.1800(2) 0.0601(9) Uani 1 1 d . . .
C24 C 0.1322(2) -0.3650(2) 0.1741(2) 0.0687(10) Uani 1 1 d . . .
C25 C 0.1206(3) -0.4144(3) 0.2306(3) 0.0851(13) Uani 1 1 d . . .
C26 C 0.1624(3) -0.3932(3) 0.2968(3) 0.0888(14) Uani 1 1 d . . .
C27 C 0.2143(3) -0.3231(3) 0.3066(2) 0.0808(12) Uani 1 1 d . . .
C28 C 0.2241(3) -0.2753(3) 0.2490(2) 0.0699(10) Uani 1 1 d . . .
C29 C 0.1599(2) -0.2693(2) 0.03602(19) 0.0575(9) Uani 1 1 d . . .
C30 C 0.1048(2) -0.2267(3) -0.01756(19) 0.0644(10) Uani 1 1 d . . .
C31 C 0.0792(3) -0.2582(3) -0.0850(2) 0.0794(12) Uani 1 1 d . . .
C32 C 0.1088(4) -0.3355(4) -0.1014(3) 0.0977(15) Uani 1 1 d . . .
C33 C 0.1640(3) -0.3807(3) -0.0513(3) 0.0917(14) Uani 1 1 d . . .
C34 C 0.1879(3) -0.3471(3) 0.0159(2) 0.0739(11) Uani 1 1 d . . .
C35 C 0.3020(2) -0.2172(2) 0.11453(18) 0.0560(9) Uani 1 1 d . . .
C36 C 0.3226(2) -0.1592(2) 0.06635(18) 0.0556(9) Uani 1 1 d . . .
C37 C 0.4026(3) -0.1466(2) 0.0566(2) 0.0679(10) Uani 1 1 d . . .
C38 C 0.4681(3) -0.1913(3) 0.0975(3) 0.0819(12) Uani 1 1 d . . .
C39 C 0.4516(3) -0.2502(3) 0.1444(2) 0.0810(12) Uani 1 1 d . . .
C40 C 0.3710(2) -0.2617(3) 0.1517(2) 0.0719(11) Uani 1 1 d . . .
B1 B 0.2012(2) -0.2295(3) 0.1163(2) 0.0534(10) Uani 1 1 d . . .
C41 C 0.2398(4) 0.2538(6) 0.4007(3) 0.123(2) Uani 1 1 d . . .
H41A H 0.2917 0.2616 0.4317 0.147 Uiso 1 1 calc R . .
C43 C 0.1279(4) 0.1638(4) 0.3530(3) 0.1051(16) Uani 1 1 d . . .
H43A H 0.1026 0.1094 0.3510 0.126 Uiso 1 1 calc R . .
C42 C 0.2025(5) 0.1762(4) 0.3967(3) 0.1103(16) Uani 1 1 d . . .
H42A H 0.2287 0.1307 0.4246 0.132 Uiso 1 1 calc R . .
C44 C 0.0888(4) 0.2273(6) 0.3122(3) 0.118(2) Uani 1 1 d . . .
H44A H 0.0367 0.2170 0.2822 0.142 Uiso 1 1 calc R . .
C45 C 0.2030(7) 0.3231(5) 0.3597(5) 0.148(3) Uani 1 1 d . . .
H45A H 0.2288 0.3773 0.3622 0.177 Uiso 1 1 calc R . .
C46 C 0.1250(6) 0.3075(6) 0.3143(4) 0.141(3) Uani 1 1 d . . .
H46A H 0.0977 0.3517 0.2854 0.170 Uiso 1 1 calc R . .
C47 C 0.4483(16) 0.3090(12) 0.1161(8) 0.206(7) Uani 1 1 d . . .
H47A H 0.4255 0.2856 0.1515 0.247 Uiso 1 1 calc R . .
C51 C 0.5558(8) 0.3188(12) 0.0591(13) 0.197(5) Uani 1 1 d . . .
H51A H 0.6091 0.3024 0.0542 0.236 Uiso 1 1 calc R . .
C50 C 0.5089(16) 0.3739(10) 0.0119(6) 0.188(5) Uani 1 1 d . . .
H50A H 0.5307 0.3969 -0.0242 0.225 Uiso 1 1 calc R . .
C49 C 0.4335(14) 0.3945(7) 0.0172(7) 0.184(4) Uani 1 1 d . . .
H49A H 0.4015 0.4312 -0.0162 0.221 Uiso 1 1 calc R . .
C48 C 0.4013(6) 0.3655(12) 0.0676(12) 0.189(4) Uani 1 1 d . . .
H48A H 0.3476 0.3823 0.0711 0.227 Uiso 1 1 calc R . .
C52 C 0.5265(15) 0.2882(7) 0.1120(10) 0.211(8) Uani 1 1 d . . .
H52B H 0.5598 0.2528 0.1458 0.253 Uiso 1 1 calc R . .
H99 H 0.2235(15) -0.0051(16) 0.1039(13) 0.035(7) Uiso 1 1 d . . .
H98 H 0.076(2) 0.003(2) 0.240(2) 0.087(12) Uiso 1 1 d . . .
H97 H 0.0819(19) 0.072(2) 0.1841(16) 0.053(10) Uiso 1 1 d . . .

loop_
_atom_site_aniso_label
_atom_site_aniso_U_11
_atom_site_aniso_U_22
_atom_site_aniso_U_33
_atom_site_aniso_U_23
_atom_site_aniso_U_13
_atom_site_aniso_U_12
P1 0.0530(5) 0.0548(5) 0.0491(5) -0.0026(4) 0.0151(4) -0.0038(4)
F1 0.0925(17) 0.0778(15) 0.109(2) -0.0033(14) 0.0372(15) -0.0262(13)
F2 0.129(2) 0.0865(18) 0.172(3) 0.0220(18) 0.082(2) -0.0260(17)
F3 0.160(3) 0.125(2) 0.136(2) 0.0651(19) 0.087(2) 0.021(2)
F4 0.132(2) 0.136(2) 0.0749(18) 0.0268(16) 0.0364(16) 0.0197(18)
F5 0.0969(17) 0.0850(16) 0.0700(14) 0.0046(12) 0.0151(12) -0.0094(14)
F6 0.0825(15) 0.0854(16) 0.0705(14) -0.0012(12) 0.0151(11) 0.0144(13)
F7 0.116(2) 0.152(3) 0.0625(16) 0.0023(16) 0.0117(15) -0.0170(18)
F8 0.210(3) 0.155(3) 0.0803(19) -0.0544(19) 0.047(2) -0.053(2)
F9 0.217(4) 0.0848(19) 0.151(3) -0.0483(18) 0.088(3) -0.009(2)
F10 0.1140(19) 0.0603(14) 0.121(2) -0.0091(14) 0.0464(16) 0.0126(14)
F11 0.0764(14) 0.0693(13) 0.0669(13) 0.0062(11) 0.0306(11) 0.0024(11)
F12 0.1017(18) 0.0939(16) 0.1072(18) 0.0014(14) 0.0670(15) -0.0161(14)
F13 0.0631(15) 0.143(2) 0.163(3) -0.0096(19) 0.0531(16) -0.0106(15)
F14 0.0650(16) 0.164(3) 0.157(3) 0.038(2) 0.0162(17) 0.0309(17)
F15 0.0818(16) 0.1041(18) 0.119(2) 0.0446(16) 0.0329(14) 0.0257(14)
O1 0.0493(13) 0.0498(13) 0.0603(14) -0.0004(11) 0.0227(11) -0.0009(10)
C1 0.0491(19) 0.060(2) 0.053(2) 0.0005(17) 0.0159(17) -0.0037(16)
C2 0.051(2) 0.068(2) 0.057(2) 0.0041(19) 0.0182(17) -0.0059(18)
C3 0.068(2) 0.073(3) 0.069(3) 0.016(2) 0.016(2) -0.001(2)
C4 0.080(3) 0.068(3) 0.090(3) 0.017(2) 0.035(3) 0.008(2)
C5 0.087(3) 0.062(3) 0.084(3) -0.013(2) 0.034(3) -0.005(2)
C6 0.066(2) 0.057(2) 0.063(2) -0.0017(19) 0.0238(19) -0.0030(19)
C7 0.077(3) 0.087(3) 0.054(2) 0.006(2) 0.0058(19) -0.012(2)
C8 0.131(4) 0.075(3) 0.147(5) 0.032(3) 0.046(4) 0.021(3)
C9 0.094(3) 0.071(3) 0.073(3) -0.021(2) 0.013(2) -0.008(2)
C10 0.052(2) 0.052(2) 0.067(2) -0.0006(17) 0.0152(18) -0.0030(16)
C11 0.058(2) 0.058(2) 0.077(3) -0.0002(19) 0.0293(19) -0.0028(18)
C12 0.064(3) 0.070(3) 0.103(3) 0.001(2) 0.037(2) -0.003(2)
C13 0.057(2) 0.065(3) 0.119(4) -0.013(3) 0.022(3) -0.001(2)
C14 0.064(3) 0.074(3) 0.091(3) 0.004(2) -0.003(2) 0.002(2)
C15 0.058(2) 0.066(2) 0.074(3) 0.006(2) 0.007(2) -0.0013(19)
C16 0.079(3) 0.087(3) 0.073(3) 0.011(2) 0.038(2) 0.000(2)
C17 0.054(3) 0.116(4) 0.180(5) -0.023(4) 0.024(3) 0.001(3)
C18 0.080(3) 0.119(4) 0.064(3) 0.017(3) 0.000(2) -0.003(3)
C19 0.063(2) 0.059(2) 0.054(2) -0.0042(17) 0.0180(17) -0.0067(17)
C20 0.062(2) 0.053(2) 0.074(3) -0.007(2) 0.031(2) 0.0000(19)
C21 0.0443(18) 0.068(2) 0.070(2) 0.0032(19) 0.0193(17) 0.0019(17)
C22 0.052(2) 0.061(2) 0.064(2) -0.0020(18) 0.0205(17) -0.0041(17)
C23 0.061(2) 0.054(2) 0.072(3) 0.0049(18) 0.0280(19) 0.0037(18)
C24 0.069(3) 0.058(2) 0.085(3) 0.003(2) 0.031(2) -0.002(2)
C25 0.087(3) 0.062(3) 0.123(4) 0.017(3) 0.059(3) -0.003(2)
C26 0.102(4) 0.078(3) 0.106(4) 0.034(3) 0.064(3) 0.016(3)
C27 0.089(3) 0.089(3) 0.072(3) 0.022(3) 0.033(3) 0.022(3)
C28 0.076(3) 0.064(3) 0.077(3) 0.014(2) 0.032(2) 0.007(2)
C29 0.059(2) 0.053(2) 0.066(2) -0.0049(19) 0.0267(19) -0.0066(18)
C30 0.068(2) 0.069(3) 0.060(3) -0.007(2) 0.024(2) -0.017(2)
C31 0.083(3) 0.095(3) 0.063(3) -0.005(3) 0.021(2) -0.016(3)
C32 0.122(4) 0.106(4) 0.072(3) -0.024(3) 0.037(3) -0.034(3)
C33 0.125(4) 0.065(3) 0.101(4) -0.033(3) 0.058(3) -0.019(3)
C34 0.088(3) 0.059(3) 0.083(3) -0.004(2) 0.036(2) -0.008(2)
C35 0.059(2) 0.054(2) 0.059(2) -0.0038(18) 0.0222(17) 0.0010(17)
C36 0.058(2) 0.053(2) 0.059(2) -0.0024(17) 0.0197(18) 0.0057(17)
C37 0.074(3) 0.063(2) 0.079(3) -0.008(2) 0.042(2) -0.012(2)
C38 0.053(3) 0.091(3) 0.109(4) -0.014(3) 0.032(2) -0.007(2)
C39 0.054(3) 0.090(3) 0.098(3) 0.009(3) 0.014(2) 0.012(2)
C40 0.062(3) 0.074(3) 0.083(3) 0.011(2) 0.023(2) 0.005(2)
B1 0.057(2) 0.048(2) 0.059(2) 0.0027(19) 0.0215(19) -0.0050(19)
C41 0.116(5) 0.158(6) 0.101(4) -0.061(4) 0.041(4) -0.037(5)
C43 0.115(5) 0.114(5) 0.095(4) -0.029(4) 0.042(4) -0.019(4)
C42 0.136(5) 0.116(5) 0.083(4) -0.006(3) 0.032(4) 0.006(4)
C44 0.092(4) 0.179(7) 0.089(4) -0.006(5) 0.031(3) 0.026(5)
C45 0.204(9) 0.092(5) 0.197(9) -0.057(5) 0.148(7) -0.046(6)
C46 0.180(8) 0.115(6) 0.165(7) 0.036(5) 0.115(7) 0.062(6)
C47 0.251(15) 0.199(14) 0.160(11) -0.012(9) 0.030(12) -0.138(13)
C51 0.202(10) 0.154(11) 0.212(14) -0.094(9) 0.000(13) 0.026(10)
C50 0.240(14) 0.193(13) 0.136(9) -0.050(9) 0.055(10) -0.067(12)
C49 0.199(14) 0.194(9) 0.142(10) 0.004(7) 0.000(8) -0.041(11)
C48 0.136(7) 0.213(13) 0.203(12) -0.055(9) 0.009(10) -0.054(9)
C52 0.28(2) 0.129(7) 0.173(13) -0.006(8) -0.058(13) -0.059(11)

loop_
_geom_bond_atom_site_label_1
_geom_bond_atom_site_label_2
_geom_bond_distance
_geom_bond_site_symmetry_2
_geom_bond_publ_flag
P1 C1 1.791(3) . ?
P1 C19 1.804(3) . ?
P1 C10 1.815(3) . ?
F1 C24 1.348(4) . ?
F2 C25 1.343(5) . ?
F3 C26 1.336(5) . ?
F4 C27 1.344(5) . ?
F5 C28 1.356(4) . ?
F6 C30 1.349(4) . ?
F7 C31 1.343(5) . ?
F8 C32 1.351(5) . ?
F9 C33 1.355(5) . ?
F10 C34 1.361(5) . ?
F11 C36 1.351(4) . ?
F12 C37 1.349(4) . ?
F13 C38 1.347(4) . ?
F14 C39 1.342(4) . ?
F15 C40 1.351(4) . ?
O1 C22 1.415(4) . ?
O1 B1 1.459(4) . ?
C1 C6 1.405(5) . ?
C1 C2 1.411(5) . ?
C2 C3 1.378(5) . ?
C2 C7 1.504(5) . ?
C3 C4 1.361(5) . ?
C4 C5 1.389(6) . ?
C4 C8 1.518(6) . ?
C5 C6 1.384(5) . ?
C6 C9 1.499(5) . ?
C10 C15 1.401(5) . ?
C10 C11 1.423(5) . ?
C11 C12 1.383(5) . ?
C11 C16 1.498(5) . ?
C12 C13 1.362(6) . ?
C13 C14 1.376(6) . ?
C13 C17 1.510(5) . ?
C14 C15 1.393(5) . ?
C15 C18 1.510(6) . ?
C19 C20 1.530(5) . ?
C20 C21 1.518(5) . ?
C21 C22 1.505(4) . ?
C23 C24 1.379(5) . ?
C23 C28 1.384(5) . ?
C23 B1 1.664(5) . ?
C24 C25 1.389(6) . ?
C25 C26 1.358(6) . ?
C26 C27 1.358(6) . ?
C27 C28 1.385(5) . ?
C29 C34 1.372(5) . ?
C29 C30 1.380(5) . ?
C29 B1 1.677(5) . ?
C30 C31 1.378(5) . ?
C31 C32 1.350(6) . ?
C32 C33 1.361(7) . ?
C33 C34 1.383(6) . ?
C35 C40 1.375(5) . ?
C35 C36 1.393(5) . ?
C35 B1 1.662(5) . ?
C36 C37 1.374(5) . ?
C37 C38 1.365(6) . ?
C38 C39 1.359(6) . ?
C39 C40 1.366(5) . ?
C41 C42 1.335(8) . ?
C41 C45 1.388(9) . ?
C43 C44 1.329(8) . ?
C43 C42 1.332(7) . ?
C44 C46 1.364(9) . ?
C45 C46 1.396(10) . ?
C47 C52 1.334(16) . ?
C47 C48 1.383(14) . ?
C51 C52 1.321(15) . ?
C51 C50 1.355(12) . ?
C50 C49 1.295(13) . ?
C49 C48 1.297(13) . ?
